data_7110912
loop_
_publ_author_name
'Gillon, Amy'
'Heslop, Katie'
'Hyett, David J.'
'Martorell, Aina'
'Orpen, A. Guy'
'Pringle, Paul G.'
'Claver, Carmen'
'Fernandez, Elena'

_publ_section_title
;
 Biarylphosphonites: a class of monodentate phosphorus(iii) ligands that
 outperform their chelating analogues in asymmetric hydrogenation
 catalysis
;
_journal_issue 11
_journal_name_full 'Chemical Communications'
_journal_page_first 961
_journal_paper_doi 10.1039/b001638l
_journal_year 2000
_chemical_formula_sum 'C72 H50 Cl8 O7 P2 Pt'
_chemical_formula_weight 1567.75
_chemical_name_systematic
; 
 ? 
;
_space_group_IT_number 19
_symmetry_cell_setting orthorhombic
_symmetry_space_group_name_Hall 'P 2ac 2ab'
_symmetry_space_group_name_H-M 'P 21 21 21'
_atom_sites_solution_hydrogens geom
_atom_sites_solution_primary direct
_atom_sites_solution_secondary difmap
_audit_creation_method SHELXL-97
_cell_angle_alpha 90.00
_cell_angle_beta 90.00
_cell_angle_gamma 90.00
_cell_formula_units_Z 4
_cell_length_a 14.8155(16)
_cell_length_b 19.132(3)
_cell_length_c 23.690(2)
_cell_measurement_reflns_used 275
_cell_measurement_temperature 173(2)
_cell_volume 6714.9(14)
_computing_cell_refinement 'SAINT (Siemens, 1995b)'
_computing_data_collection 'SMART (Siemens, 1995b)'
_computing_data_reduction 'SAINT (Siemens, 1995b)'
_computing_molecular_graphics 'SHELXTL (Siemens, 1995a)'
_computing_publication_material 'SHELXTL (Siemens, 1995a)'
_computing_structure_refinement 'SHELXTL (Siemens, 1995a)'
_computing_structure_solution 'SHELXTL (Siemens, 1995a)'
_diffrn_ambient_temperature 173(2)
_diffrn_measured_fraction_theta_full 0.999
_diffrn_measured_fraction_theta_max 0.999
_diffrn_measurement_device_type 'Siemens SMART CCD diffractometer'
_diffrn_measurement_method '\w rotation with narrow frames'
_diffrn_radiation_monochromator graphite
_diffrn_radiation_source 'fine-focus sealed tube'
_diffrn_radiation_type MoK\a
_diffrn_radiation_wavelength 0.71073
_diffrn_reflns_av_R_equivalents 0.0811
_diffrn_reflns_av_sigmaI/netI 0.0938
_diffrn_reflns_limit_h_max 13
_diffrn_reflns_limit_h_min -16
_diffrn_reflns_limit_k_max 21
_diffrn_reflns_limit_k_min -21
_diffrn_reflns_limit_l_max 27
_diffrn_reflns_limit_l_min -25
_diffrn_reflns_number 32962
_diffrn_reflns_theta_full 24.00
_diffrn_reflns_theta_max 24.00
_diffrn_reflns_theta_min 1.62
_diffrn_standards_decay_% none
_exptl_absorpt_coefficient_mu 2.510
_exptl_absorpt_correction_T_max 0.694170
_exptl_absorpt_correction_T_min 0.585651
_exptl_absorpt_correction_type empirical
_exptl_absorpt_process_details 'SADABS (Sheldrick, 1996)'
_exptl_crystal_colour colourless
_exptl_crystal_density_diffrn 1.551
_exptl_crystal_density_meas ?
_exptl_crystal_density_method 'Not measured'
_exptl_crystal_description plate
_exptl_crystal_F_000 3128
_exptl_crystal_size_max 0.5
_exptl_crystal_size_mid 0.4
_exptl_crystal_size_min 0.2
_refine_diff_density_max 0.901
_refine_diff_density_min -0.804
_refine_diff_density_rms 0.120
_refine_ls_abs_structure_details 'Flack H D (1983), Acta Cryst. A39, 876-881'
_refine_ls_abs_structure_Flack 0.000(7)
_refine_ls_extinction_method none
_refine_ls_goodness_of_fit_ref 1.043
_refine_ls_hydrogen_treatment mixed
_refine_ls_matrix_type full
_refine_ls_number_parameters 767
_refine_ls_number_reflns 10534
_refine_ls_number_restraints 0
_refine_ls_restrained_S_all 1.043
_refine_ls_R_factor_all 0.0784
_refine_ls_R_factor_gt 0.0498
_refine_ls_shift/su_max 0.050
_refine_ls_shift/su_mean 0.002
_refine_ls_structure_factor_coef Fsqd
_refine_ls_weighting_details 'calc w=1/[\s^2^(Fo^2^)+(0.0522P)^2^+0.0000P] where P=(Fo^2^+2Fc^2^)/3'
_refine_ls_weighting_scheme calc
_refine_ls_wR_factor_gt 0.0997
_refine_ls_wR_factor_ref 0.1122
_reflns_number_gt 8197
_reflns_number_total 10534
_reflns_threshold_expression >2sigma(I)
_cod_data_source_file b001638lsup1.cif
_cod_data_source_block S,S-8.3thf.2CHCl3
_cod_depositor_comments
;
The following automatic conversions were performed:

'_symmetry_cell_setting' value 'Orthorhombic' changed to
'orthorhombic' according to
/home/saulius/struct/CIF-dictionaries/cif_core.dic dictionary named
'cif_core.dic' version 2.4.2 from 2011-04-26.

Automatic conversion script
Id: cif_fix_values 1891 2012-01-12 08:04:46Z andrius 

The following automatic conversions were performed:

'_exptl_crystal_density_meas' value 'Not measured' was changed to '?'
- the value is perceived as not measured.

Automatic conversion script
Id: cif_fix_values 3008 2015-01-20 13:52:24Z robertas 
;
_cod_original_cell_volume 6714.8(14)
_cod_original_sg_symbol_H-M P2(1)2(1)2(1)
_cod_database_code 7110912

loop_
_symmetry_equiv_pos_as_xyz
'x, y, z'
'-x+1/2, -y, z+1/2'
'-x, y+1/2, -z+1/2'
'x+1/2, -y+1/2, -z'

loop_
_atom_site_label
_atom_site_type_symbol
_atom_site_fract_x
_atom_site_fract_y
_atom_site_fract_z
_atom_site_U_iso_or_equiv
_atom_site_adp_type
_atom_site_occupancy
_atom_site_symmetry_multiplicity
_atom_site_calc_flag
_atom_site_refinement_flags
Pt1 Pt -1.10432(2) -1.40181(2) 0.412087(15) 0.02438(10) Uani 1 1 d .
P1 P -1.21642(14) -1.40653(15) 0.35203(9) 0.0212(5) Uani 1 1 d .
P2 P -1.03073(16) -1.34744(13) 0.34550(10) 0.0223(6) Uani 1 1 d .
Cl1 Cl -0.98368(17) -1.38878(16) 0.47565(10) 0.0432(8) Uani 1 1 d .
Cl2 Cl -1.18272(19) -1.47161(17) 0.47652(11) 0.0466(8) Uani 1 1 d .
O1 O -1.3175(4) -1.3867(3) 0.3697(2) 0.0239(15) Uani 1 1 d .
O2 O -1.2259(4) -1.4842(3) 0.3262(2) 0.0225(15) Uani 1 1 d .
O3 O -1.0017(4) -1.2683(3) 0.3599(2) 0.0238(15) Uani 1 1 d .
O4 O -0.9380(4) -1.3829(3) 0.3231(3) 0.0237(16) Uani 1 1 d .
C1 C -1.1969(6) -1.3469(6) 0.2943(4) 0.030(2) Uani 1 1 d .
H1A H -1.2321 -1.3617 0.2608 0.037 Uiso 1 1 calc R
H1B H -1.2163 -1.2992 0.3050 0.037 Uiso 1 1 calc R
C2 C -1.0948(6) -1.3471(5) 0.2801(3) 0.023(2) Uani 1 1 d .
H2A H -1.0794 -1.3051 0.2577 0.028 Uiso 1 1 calc R
H2B H -1.0797 -1.3890 0.2575 0.028 Uiso 1 1 calc R
C3 C -1.3711(5) -1.4360(4) 0.3989(3) 0.019(2) Uani 1 1 d .
C4 C -1.3955(6) -1.4172(4) 0.4553(3) 0.020(2) Uani 1 1 d .
C5 C -1.3759(6) -1.3513(5) 0.4782(4) 0.025(2) Uani 1 1 d .
H5 H -1.3401 -1.3190 0.4576 0.030 Uiso 1 1 calc R
C6 C -1.4086(7) -1.3337(5) 0.5305(4) 0.028(2) Uani 1 1 d .
H6 H -1.3945 -1.2894 0.5464 0.033 Uiso 1 1 calc R
C7 C -1.4613(7) -1.3797(5) 0.5599(4) 0.032(3) Uani 1 1 d .
H7 H -1.4854 -1.3662 0.5954 0.039 Uiso 1 1 calc R
C8 C -1.4801(6) -1.4448(5) 0.5390(4) 0.031(3) Uani 1 1 d .
H8 H -1.5161 -1.4762 0.5604 0.037 Uiso 1 1 calc R
C9 C -1.4459(6) -1.4658(5) 0.4853(4) 0.024(2) Uani 1 1 d .
C10 C -1.4641(6) -1.5353(5) 0.4614(4) 0.023(2) Uani 1 1 d .
C11 C -1.4993(6) -1.5919(6) 0.4938(4) 0.034(2) Uani 1 1 d .
H11 H -1.5110 -1.5849 0.5328 0.041 Uiso 1 1 calc R
C12 C -1.5166(8) -1.6549(6) 0.4710(5) 0.044(3) Uani 1 1 d .
H12 H -1.5398 -1.6915 0.4939 0.053 Uiso 1 1 calc R
C13 C -1.5000(6) -1.6667(5) 0.4123(5) 0.039(3) Uani 1 1 d .
H13 H -1.5142 -1.7105 0.3956 0.047 Uiso 1 1 calc R
C14 C -1.4632(6) -1.6136(5) 0.3800(4) 0.029(3) Uani 1 1 d .
H14 H -1.4499 -1.6219 0.3413 0.035 Uiso 1 1 calc R
C15 C -1.4451(6) -1.5471(5) 0.4035(4) 0.021(2) Uani 1 1 d .
C16 C -1.4017(6) -1.4936(4) 0.3703(4) 0.023(2) Uani 1 1 d .
C17 C -1.2969(6) -1.4983(5) 0.2892(4) 0.021(2) Uani 1 1 d .
C18 C -1.2723(6) -1.5085(4) 0.2315(4) 0.020(2) Uani 1 1 d .
C19 C -1.1823(7) -1.5097(5) 0.2138(4) 0.025(2) Uani 1 1 d .
H19 H -1.1358 -1.5032 0.2409 0.030 Uiso 1 1 calc R
C20 C -1.1595(7) -1.5199(5) 0.1587(4) 0.030(2) Uani 1 1 d .
H20 H -1.0979 -1.5212 0.1477 0.036 Uiso 1 1 calc R
C21 C -1.2298(7) -1.5287(5) 0.1172(4) 0.034(3) Uani 1 1 d .
H21 H -1.2150 -1.5362 0.0787 0.041 Uiso 1 1 calc R
C22 C -1.3168(7) -1.5260(5) 0.1337(4) 0.027(2) Uani 1 1 d .
H22 H -1.3627 -1.5305 0.1060 0.032 Uiso 1 1 calc R
C23 C -1.3424(7) -1.5169(5) 0.1908(4) 0.026(2) Uani 1 1 d .
C24 C -1.4357(7) -1.5151(5) 0.2102(4) 0.026(2) Uani 1 1 d .
C25 C -1.5107(7) -1.5207(5) 0.1730(4) 0.035(3) Uani 1 1 d .
H25 H -1.4997 -1.5272 0.1338 0.042 Uiso 1 1 calc R
C26 C -1.5964(8) -1.5171(6) 0.1910(4) 0.044(3) Uani 1 1 d .
H26 H -1.6442 -1.5208 0.1645 0.053 Uiso 1 1 calc R
C27 C -1.6165(8) -1.5081(5) 0.2485(4) 0.039(3) Uani 1 1 d .
H27 H -1.6773 -1.5046 0.2607 0.047 Uiso 1 1 calc R
C28 C -1.5473(7) -1.5043(6) 0.2866(4) 0.037(3) Uani 1 1 d .
H28 H -1.5607 -1.4980 0.3255 0.045 Uiso 1 1 calc R
C29 C -1.4556(6) -1.5098(5) 0.2690(4) 0.026(2) Uani 1 1 d .
C30 C -1.3835(7) -1.5022(4) 0.3094(3) 0.023(2) Uani 1 1 d .
C31 C -0.9560(6) -1.2326(5) 0.3160(4) 0.023(2) Uani 1 1 d .
C32 C -1.0075(6) -1.1784(5) 0.2889(4) 0.026(2) Uani 1 1 d .
C33 C -1.0946(7) -1.1591(5) 0.3081(4) 0.027(2) Uani 1 1 d .
H33 H -1.1229 -1.1846 0.3376 0.033 Uiso 1 1 calc R
C34 C -1.1369(6) -1.1044(6) 0.2842(4) 0.039(3) Uani 1 1 d .
H34 H -1.1951 -1.0909 0.2972 0.047 Uiso 1 1 calc R
C35 C -1.0946(9) -1.0664(6) 0.2395(5) 0.055(3) Uani 1 1 d .
H35 H -1.1238 -1.0267 0.2238 0.066 Uiso 1 1 calc R
C36 C -1.0143(7) -1.0865(6) 0.2198(4) 0.042(3) Uani 1 1 d .
H36 H -0.9889 -1.0621 0.1887 0.050 Uiso 1 1 calc R
C37 C -0.9666(7) -1.1419(5) 0.2434(4) 0.029(2) Uani 1 1 d .
C38 C -0.8786(7) -1.1661(5) 0.2222(4) 0.029(3) Uani 1 1 d .
C39 C -0.8412(7) -1.1397(5) 0.1728(4) 0.029(2) Uani 1 1 d .
H39 H -0.8733 -1.1054 0.1519 0.035 Uiso 1 1 calc R
C40 C -0.7584(7) -1.1623(6) 0.1536(4) 0.042(3) Uani 1 1 d .
H40 H -0.7340 -1.1436 0.1197 0.051 Uiso 1 1 calc R
C41 C -0.7102(7) -1.2126(6) 0.1837(4) 0.044(3) Uani 1 1 d .
H41 H -0.6531 -1.2282 0.1705 0.053 Uiso 1 1 calc R
C42 C -0.7459(7) -1.2394(5) 0.2325(4) 0.034(3) Uani 1 1 d .
H42 H -0.7127 -1.2735 0.2529 0.041 Uiso 1 1 calc R
C43 C -0.8303(7) -1.2178(5) 0.2532(4) 0.028(2) Uani 1 1 d .
C44 C -0.8700(6) -1.2490(5) 0.3039(4) 0.027(2) Uani 1 1 d .
C45 C -0.8546(6) -1.3675(5) 0.3463(4) 0.028(2) Uani 1 1 d .
C46 C -0.8083(7) -1.4225(5) 0.3742(4) 0.027(3) Uani 1 1 d .
C47 C -0.8451(7) -1.4866(5) 0.3833(4) 0.029(2) Uani 1 1 d .
H47 H -0.9063 -1.4939 0.3729 0.034 Uiso 1 1 calc R
C48 C -0.7985(7) -1.5416(5) 0.4068(5) 0.039(3) Uani 1 1 d .
H48 H -0.8267 -1.5856 0.4127 0.047 Uiso 1 1 calc R
C49 C -0.7087(7) -1.5307(5) 0.4216(4) 0.037(3) Uani 1 1 d .
H49 H -0.6741 -1.5685 0.4359 0.044 Uiso 1 1 calc R
C50 C -0.6687(6) -1.4654(5) 0.4158(4) 0.031(2) Uani 1 1 d .
H50 H -0.6080 -1.4587 0.4275 0.038 Uiso 1 1 calc R
C51 C -0.7178(6) -1.4091(6) 0.3926(4) 0.027(2) Uani 1 1 d .
C52 C -0.6814(6) -1.3383(5) 0.3907(4) 0.021(2) Uani 1 1 d .
C53 C -0.5983(7) -1.3198(5) 0.4165(4) 0.033(2) Uani 1 1 d .
H53 H -0.5617 -1.3551 0.4329 0.040 Uiso 1 1 calc R
C54 C -0.5706(6) -1.2517(6) 0.4179(5) 0.041(3) Uani 1 1 d .
H54 H -0.5144 -1.2402 0.4349 0.049 Uiso 1 1 calc R
C55 C -0.6226(6) -1.1999(6) 0.3950(4) 0.042(3) Uani 1 1 d .
H55 H -0.6039 -1.1526 0.3984 0.050 Uiso 1 1 calc R
C56 C -0.7026(7) -1.2154(5) 0.3669(4) 0.035(3) Uani 1 1 d .
H56 H -0.7359 -1.1791 0.3491 0.042 Uiso 1 1 calc R
C57 C -0.7345(7) -1.2854(6) 0.3646(4) 0.032(3) Uani 1 1 d .
C58 C -0.8201(6) -1.3018(5) 0.3378(4) 0.024(2) Uani 1 1 d .
Cl3 Cl -0.5987(4) -1.4142(4) 0.0414(2) 0.178(3) Uani 1 1 d .
Cl4 Cl -0.4219(5) -1.3689(3) 0.0647(3) 0.175(3) Uani 1 1 d .
Cl5 Cl -0.4869(4) -1.3629(3) -0.0464(2) 0.1281(18) Uani 1 1 d .
C100 C -0.4960(10) -1.4094(8) 0.0168(6) 0.080(4) Uani 1 1 d .
H100 H -0.4739 -1.4580 0.0099 0.096 Uiso 1 1 calc R
Cl6 Cl -0.2124(4) -0.2396(3) 0.04672(19) 0.123(2) Uani 1 1 d .
Cl7 Cl -0.1609(5) -0.2174(3) 0.1607(2) 0.149(3) Uani 1 1 d .
Cl8 Cl -0.1970(4) -0.3559(2) 0.1224(2) 0.1204(18) Uani 1 1 d .
C101 C -0.2245(2) -0.26940(18) 0.11399(13) 0.100(6) Uani 1 1 d .
H101 H -0.2895 -0.2640 0.1245 0.120 Uiso 1 1 calc R
O79 O -0.4036(2) -1.16512(18) -0.13032(13) 0.209(8) Uani 1 1 d R
C75 C -0.3133(2) -1.14733(18) -0.09205(13) 0.080(4) Uani 1 1 d R
H75 H -0.2768 -1.1760 -0.0685 0.097 Uiso 1 1 calc R
C76 C -0.3074(2) -1.06967(18) -0.10688(13) 0.148(9) Uani 1 1 d R
H76 H -0.2565 -1.0405 -0.1007 0.178 Uiso 1 1 calc R
C77 C -0.3878(2) -1.04900(18) -0.13064(13) 0.100(6) Uani 1 1 d R
H77 H -0.4183 -1.0065 -0.1224 0.120 Uiso 1 1 calc R
C78 C -0.4160(2) -1.09633(18) -0.16626(13) 0.195(14) Uani 1 1 d R
H78 H -0.4381 -1.0908 -0.2037 0.234 Uiso 1 1 calc R
O89 O -0.7659(2) -0.73825(18) 0.10060(13) 0.045(2) Uani 1 1 d R
C85 C -0.6908(2) -0.69165(18) 0.11330(13) 0.066(4) Uani 1 1 d R
H85 H -0.6414 -0.6999 0.1380 0.079 Uiso 1 1 calc R
C86 C -0.7092(2) -0.62723(18) 0.07831(13) 0.102(6) Uani 1 1 d R
H86 H -0.6894 -0.5811 0.0863 0.123 Uiso 1 1 calc R
C87 C -0.7617(2) -0.64856(18) 0.03114(13) 0.130(8) Uani 1 1 d R
H87 H -0.7674 -0.6249 -0.0039 0.156 Uiso 1 1 calc R
C88 C -0.8078(2) -0.71791(18) 0.04815(13) 0.043(3) Uani 1 1 d R
H88 H -0.8540 -0.7420 0.0283 0.052 Uiso 1 1 calc R
O99 O -1.6016(2) -1.77122(18) 0.30510(13) 0.103(4) Uani 1 1 d R
C95 C -1.6043(2) -1.71046(18) 0.27102(13) 0.068(4) Uani 1 1 d R
H95 H -1.6472 -1.6736 0.2721 0.082 Uiso 1 1 calc R
C96 C -1.5233(2) -1.71758(18) 0.23242(13) 0.073(4) Uani 1 1 d R
H96 H -1.4855 -1.6819 0.2176 0.088 Uiso 1 1 calc R
C97 C -1.5175(2) -1.79580(18) 0.22340(13) 0.084(5) Uani 1 1 d R
H97 H -1.4971 -1.8207 0.1911 0.101 Uiso 1 1 calc R
C98 C -1.5532(2) -1.82503(18) 0.28002(13) 0.082(5) Uani 1 1 d R
H98 H -1.5438 -1.8707 0.2947 0.099 Uiso 1 1 calc R

loop_
_atom_site_aniso_label
_atom_site_aniso_U_11
_atom_site_aniso_U_22
_atom_site_aniso_U_33
_atom_site_aniso_U_23
_atom_site_aniso_U_13
_atom_site_aniso_U_12
Pt1 0.02069(17) 0.03498(19) 0.01747(16) 0.0003(2) -0.00203(19) 0.0029(2)
P1 0.0176(12) 0.0271(14) 0.0189(12) 0.0007(13) 0.0001(10) -0.0036(13)
P2 0.0165(13) 0.0300(15) 0.0205(13) -0.0042(11) -0.0031(11) -0.0008(11)
Cl1 0.0306(14) 0.070(2) 0.0293(14) -0.0088(14) -0.0120(11) 0.0118(15)
Cl2 0.0307(16) 0.076(2) 0.0327(15) 0.0277(15) 0.0056(13) 0.0099(15)
O1 0.017(3) 0.026(4) 0.029(3) 0.003(3) 0.001(3) 0.002(3)
O2 0.025(4) 0.027(4) 0.016(3) -0.006(3) 0.002(3) 0.001(3)
O3 0.022(4) 0.026(4) 0.024(4) -0.003(3) 0.000(3) -0.002(3)
O4 0.016(3) 0.023(4) 0.033(4) 0.000(3) 0.007(3) 0.000(3)
C1 0.028(6) 0.047(7) 0.016(5) 0.007(5) 0.001(5) -0.012(5)
C2 0.023(5) 0.028(5) 0.018(5) -0.006(4) -0.015(5) -0.001(5)
C3 0.018(5) 0.019(5) 0.018(5) 0.006(4) 0.007(4) -0.002(4)
C4 0.015(4) 0.026(6) 0.020(4) 0.000(4) -0.013(5) -0.003(5)
C5 0.022(6) 0.028(5) 0.026(5) 0.008(4) -0.004(4) 0.000(4)
C6 0.030(6) 0.031(6) 0.022(5) -0.011(4) 0.003(5) 0.005(5)
C7 0.038(6) 0.036(7) 0.023(5) 0.002(5) -0.004(5) 0.011(5)
C8 0.026(6) 0.030(6) 0.036(6) 0.003(5) 0.008(5) -0.006(5)
C9 0.020(5) 0.040(6) 0.013(5) 0.003(5) -0.005(4) 0.007(5)
C10 0.014(5) 0.024(6) 0.031(6) 0.002(5) 0.001(4) -0.001(4)
C11 0.033(6) 0.037(7) 0.031(5) 0.007(6) 0.000(4) -0.002(6)
C12 0.058(8) 0.034(7) 0.041(7) 0.008(6) 0.003(6) -0.001(6)
C13 0.030(6) 0.042(6) 0.046(6) -0.006(6) -0.005(6) -0.012(5)
C14 0.021(5) 0.035(7) 0.032(6) 0.011(5) 0.007(4) -0.003(5)
C15 0.012(5) 0.031(6) 0.020(6) -0.006(5) 0.001(4) 0.005(4)
C16 0.008(5) 0.028(5) 0.032(5) 0.004(4) 0.001(5) 0.003(5)
C17 0.023(6) 0.021(5) 0.017(5) -0.001(4) -0.006(4) 0.004(4)
C18 0.017(5) 0.014(5) 0.028(5) 0.009(4) 0.008(4) -0.001(4)
C19 0.023(6) 0.023(6) 0.029(6) -0.004(4) -0.010(5) -0.001(4)
C20 0.031(6) 0.033(6) 0.028(6) -0.004(5) 0.002(5) 0.002(5)
C21 0.049(7) 0.029(7) 0.025(6) -0.009(5) 0.013(6) -0.001(5)
C22 0.040(7) 0.025(6) 0.015(5) -0.004(4) 0.001(5) -0.004(5)
C23 0.031(6) 0.020(6) 0.027(6) -0.002(5) -0.006(5) 0.000(5)
C24 0.032(6) 0.022(6) 0.025(6) 0.000(4) -0.006(5) -0.001(4)
C25 0.032(7) 0.049(7) 0.024(6) -0.009(5) -0.005(5) -0.012(5)
C26 0.028(6) 0.062(8) 0.043(7) 0.002(6) -0.016(6) -0.018(7)
C27 0.028(6) 0.056(7) 0.033(6) -0.004(5) 0.001(6) 0.001(6)
C28 0.031(7) 0.046(7) 0.035(7) -0.003(5) -0.002(5) -0.006(5)
C29 0.024(6) 0.022(6) 0.032(6) 0.000(5) 0.005(5) -0.006(4)
C30 0.030(6) 0.023(5) 0.016(5) 0.004(4) 0.002(5) 0.004(5)
C31 0.030(6) 0.017(5) 0.021(5) 0.005(4) 0.002(5) -0.001(4)
C32 0.027(6) 0.022(6) 0.028(6) -0.006(4) -0.011(5) 0.004(5)
C33 0.028(6) 0.034(6) 0.020(5) -0.002(4) 0.001(5) 0.000(5)
C34 0.028(6) 0.053(7) 0.036(6) 0.000(6) -0.005(4) 0.023(6)
C35 0.052(8) 0.052(7) 0.061(8) 0.023(6) 0.004(7) 0.027(7)
C36 0.039(7) 0.057(9) 0.029(6) 0.004(6) -0.010(5) 0.002(6)
C37 0.038(6) 0.040(7) 0.010(5) 0.003(5) -0.002(5) 0.002(5)
C38 0.034(7) 0.019(5) 0.035(6) -0.004(4) -0.005(5) 0.002(5)
C39 0.032(6) 0.022(6) 0.034(6) 0.005(5) 0.000(5) -0.002(5)
C40 0.043(7) 0.051(8) 0.032(6) 0.015(6) -0.008(6) -0.012(6)
C41 0.034(7) 0.062(8) 0.037(7) 0.007(6) 0.008(6) 0.010(6)
C42 0.033(6) 0.038(7) 0.033(6) 0.002(5) -0.009(5) -0.004(5)
C43 0.024(6) 0.030(6) 0.029(6) -0.006(5) 0.000(5) -0.009(5)
C44 0.018(6) 0.030(6) 0.034(6) -0.012(5) -0.009(4) -0.006(4)
C45 0.013(5) 0.039(7) 0.031(6) -0.008(5) -0.001(5) -0.012(5)
C46 0.026(6) 0.040(7) 0.016(5) 0.006(4) 0.008(4) 0.001(5)
C47 0.029(6) 0.029(6) 0.028(6) -0.003(5) 0.001(5) 0.000(5)
C48 0.041(7) 0.036(6) 0.040(6) -0.007(6) 0.002(6) 0.000(5)
C49 0.044(7) 0.028(6) 0.039(7) 0.003(5) -0.009(6) 0.019(5)
C50 0.029(6) 0.029(6) 0.036(6) -0.007(6) -0.013(6) 0.010(4)
C51 0.030(5) 0.025(6) 0.026(5) 0.002(5) 0.005(4) 0.000(5)
C52 0.016(5) 0.020(5) 0.028(5) 0.006(4) 0.008(4) 0.006(4)
C53 0.021(5) 0.038(6) 0.040(6) 0.011(5) 0.000(6) 0.005(5)
C54 0.025(5) 0.050(7) 0.048(7) 0.008(6) -0.006(6) -0.008(5)
C55 0.030(7) 0.038(6) 0.056(7) 0.008(5) -0.016(5) -0.006(5)
C56 0.040(7) 0.030(6) 0.035(6) 0.012(5) -0.008(5) -0.010(5)
C57 0.030(6) 0.038(7) 0.027(6) -0.007(5) 0.001(5) -0.010(5)
C58 0.015(5) 0.030(6) 0.026(5) -0.004(5) -0.006(4) 0.001(5)
Cl3 0.121(4) 0.287(8) 0.125(4) 0.047(5) 0.020(4) 0.047(7)
Cl4 0.201(7) 0.161(6) 0.163(5) -0.035(4) -0.080(5) -0.018(5)
Cl5 0.131(4) 0.154(5) 0.099(4) 0.010(3) 0.023(3) -0.003(4)
C100 0.101(12) 0.054(9) 0.084(10) -0.009(9) 0.021(9) 0.006(9)
Cl6 0.175(5) 0.116(4) 0.078(3) 0.019(3) -0.025(3) -0.053(4)
Cl7 0.277(8) 0.082(3) 0.090(3) 0.008(3) -0.061(4) -0.034(4)
Cl8 0.165(5) 0.054(3) 0.141(4) 0.000(3) -0.014(4) 0.001(3)
C101 0.150(17) 0.061(11) 0.089(12) -0.015(9) 0.032(12) -0.043(11)
O79 0.33(2) 0.166(14) 0.134(12) -0.058(11) 0.016(16) 0.119(17)
C75 0.069(9) 0.101(12) 0.072(10) -0.015(10) -0.010(10) 0.019(9)
C76 0.115(16) 0.087(14) 0.24(3) 0.010(16) -0.013(18) -0.044(12)
C77 0.159(17) 0.070(11) 0.070(10) 0.020(8) -0.004(13) 0.046(13)
C78 0.40(4) 0.116(16) 0.071(12) -0.036(12) -0.102(18) 0.09(3)
O89 0.049(5) 0.052(5) 0.034(5) 0.010(4) -0.001(4) 0.005(4)
C85 0.044(8) 0.084(11) 0.069(9) -0.028(8) -0.021(7) 0.002(7)
C86 0.138(15) 0.111(13) 0.058(10) 0.011(9) -0.001(10) -0.090(12)
C87 0.173(19) 0.109(14) 0.108(14) 0.068(12) -0.066(14) -0.094(14)
C88 0.046(7) 0.056(8) 0.027(6) 0.018(5) -0.014(5) -0.001(6)
O99 0.177(11) 0.060(6) 0.072(6) 0.001(5) 0.036(9) 0.007(8)
C95 0.083(10) 0.050(8) 0.072(9) 0.011(7) 0.004(10) 0.005(9)
C96 0.064(10) 0.076(11) 0.079(10) 0.012(9) -0.014(8) -0.021(8)
C97 0.097(13) 0.087(12) 0.069(10) -0.011(9) 0.016(9) -0.005(10)
C98 0.119(13) 0.049(9) 0.079(11) -0.010(8) 0.014(10) 0.037(9)

loop_
_atom_type_symbol
_atom_type_description
_atom_type_scat_dispersion_real
_atom_type_scat_dispersion_imag
_atom_type_scat_source
C C 0.0033 0.0016 'International Tables Vol C Tables 4.2.6.8 and 6.1.1.4'
H H 0.0000 0.0000 'International Tables Vol C Tables 4.2.6.8 and 6.1.1.4'
O O 0.0106 0.0060 'International Tables Vol C Tables 4.2.6.8 and 6.1.1.4'
P P 0.1023 0.0942 'International Tables Vol C Tables 4.2.6.8 and 6.1.1.4'
Cl Cl 0.1484 0.1585 'International Tables Vol C Tables 4.2.6.8 and 6.1.1.4'
Pt Pt -1.7033 8.3905 'International Tables Vol C Tables 4.2.6.8 and 6.1.1.4'

loop_
_geom_angle_atom_site_label_1
_geom_angle_atom_site_label_2
_geom_angle_atom_site_label_3
_geom_angle
P2 Pt1 P1 85.92(9)
P2 Pt1 Cl2 173.25(11)
P1 Pt1 Cl2 91.37(9)
P2 Pt1 Cl1 91.87(9)
P1 Pt1 Cl1 176.25(11)
Cl2 Pt1 Cl1 91.15(10)
O1 P1 O2 103.7(3)
O1 P1 C1 101.5(4)
O2 P1 C1 108.0(4)
O1 P1 Pt1 122.0(2)
O2 P1 Pt1 110.5(3)
C1 P1 Pt1 110.2(3)
O3 P2 O4 103.6(3)
O3 P2 C2 108.5(4)
O4 P2 C2 99.5(4)
O3 P2 Pt1 115.4(2)
O4 P2 Pt1 117.4(2)
C2 P2 Pt1 110.9(3)
C3 O1 P1 119.7(5)
C17 O2 P1 118.8(6)
C31 O3 P2 115.2(5)
C45 O4 P2 122.5(5)
C2 C1 P1 108.6(6)
C1 C2 P2 109.0(6)
C16 C3 O1 118.7(7)
C16 C3 C4 125.5(8)
O1 C3 C4 115.5(7)
C9 C4 C5 121.0(8)
C9 C4 C3 116.5(7)
C5 C4 C3 122.4(8)
C6 C5 C4 119.8(9)
C7 C6 C5 120.2(9)
C6 C7 C8 121.3(10)
C7 C8 C9 120.4(9)
C4 C9 C8 117.3(9)
C4 C9 C10 120.4(8)
C8 C9 C10 122.2(9)
C15 C10 C11 118.1(9)
C15 C10 C9 118.8(8)
C11 C10 C9 123.1(9)
C12 C11 C10 122.2(9)
C11 C12 C13 120.0(10)
C14 C13 C12 119.3(10)
C13 C14 C15 121.1(9)
C14 C15 C10 119.2(8)
C14 C15 C16 120.5(8)
C10 C15 C16 120.1(8)
C3 C16 C15 116.7(8)
C3 C16 C30 120.8(8)
C15 C16 C30 122.3(8)
C30 C17 O2 119.6(8)
C30 C17 C18 124.5(8)
O2 C17 C18 115.8(8)
C19 C18 C23 119.4(8)
C19 C18 C17 122.2(9)
C23 C18 C17 118.4(8)
C20 C19 C18 121.7(9)
C19 C20 C21 119.4(9)
C22 C21 C20 119.2(9)
C21 C22 C23 122.6(10)
C22 C23 C18 117.7(9)
C22 C23 C24 123.9(9)
C18 C23 C24 118.4(8)
C25 C24 C29 116.6(9)
C25 C24 C23 123.0(9)
C29 C24 C23 120.4(9)
C26 C25 C24 122.5(10)
C25 C26 C27 121.1(11)
C28 C27 C26 119.2(11)
C27 C28 C29 121.1(10)
C28 C29 C24 119.3(9)
C28 C29 C30 120.2(9)
C24 C29 C30 120.2(9)
C17 C30 C29 117.7(8)
C17 C30 C16 120.5(9)
C29 C30 C16 121.6(9)
C44 C31 O3 119.8(9)
C44 C31 C32 125.2(9)
O3 C31 C32 114.9(8)
C33 C32 C37 120.3(9)
C33 C32 C31 121.8(9)
C37 C32 C31 117.8(9)
C34 C33 C32 119.5(9)
C33 C34 C35 120.2(9)
C36 C35 C34 120.3(10)
C35 C36 C37 122.1(10)
C36 C37 C32 117.5(9)
C36 C37 C38 123.6(9)
C32 C37 C38 118.8(9)
C39 C38 C43 119.1(9)
C39 C38 C37 121.7(9)
C43 C38 C37 119.2(9)
C40 C39 C38 121.2(10)
C39 C40 C41 120.3(10)
C42 C41 C40 119.4(10)
C41 C42 C43 121.9(10)
C42 C43 C38 118.2(9)
C42 C43 C44 121.6(9)
C38 C43 C44 120.2(9)
C31 C44 C43 117.4(9)
C31 C44 C58 121.0(9)
C43 C44 C58 121.4(8)
C58 C45 O4 117.9(9)
C58 C45 C46 124.7(8)
O4 C45 C46 117.3(9)
C47 C46 C45 123.3(9)
C47 C46 C51 119.2(9)
C45 C46 C51 117.4(9)
C46 C47 C48 123.6(10)
C47 C48 C49 117.8(10)
C50 C49 C48 121.2(9)
C49 C50 C51 120.3(9)
C50 C51 C46 117.6(9)
C50 C51 C52 122.0(8)
C46 C51 C52 120.3(9)
C53 C52 C57 119.4(8)
C53 C52 C51 122.6(8)
C57 C52 C51 117.9(8)
C54 C53 C52 120.6(9)
C53 C54 C55 120.8(10)
C54 C55 C56 121.1(10)
C55 C56 C57 120.2(10)
C56 C57 C52 117.9(9)
C56 C57 C58 120.8(10)
C52 C57 C58 121.3(9)
C45 C58 C57 117.3(9)
C45 C58 C44 121.1(8)
C57 C58 C44 121.5(9)
Cl3 C100 Cl5 114.0(9)
Cl3 C100 Cl4 112.1(8)
Cl5 C100 Cl4 106.3(8)
Cl6 C101 Cl8 114.0(3)
Cl6 C101 Cl7 110.0(3)
Cl8 C101 Cl7 110.2(3)
C78 O79 C75 102.6
C76 C75 O79 96.9
C77 C76 C75 108.9
C78 C77 C76 110.0
C77 C78 O79 101.1
C88 O89 C85 110.0
O89 C85 C86 104.3
C87 C86 C85 107.2
C86 C87 C88 106.4
O89 C88 C87 105.4
C98 O99 C95 112.3
O99 C95 C96 104.4
C97 C96 C95 102.6
C96 C97 C98 102.5
O99 C98 C97 106.2

loop_
_geom_bond_atom_site_label_1
_geom_bond_atom_site_label_2
_geom_bond_distance
Pt1 P2 2.181(3)
Pt1 P1 2.189(2)
Pt1 Cl2 2.337(3)
Pt1 Cl1 2.350(2)
P1 O1 1.600(6)
P1 O2 1.612(6)
P1 C1 1.804(9)
P2 O3 1.610(6)
P2 O4 1.621(6)
P2 C2 1.817(8)
O1 C3 1.414(9)
O2 C17 1.397(10)
O3 C31 1.416(10)
O4 C45 1.385(10)
C1 C2 1.549(13)
C3 C16 1.370(12)
C3 C4 1.430(12)
C4 C9 1.388(12)
C4 C5 1.403(12)
C5 C6 1.372(12)
C6 C7 1.367(13)
C7 C8 1.368(13)
C8 C9 1.427(12)
C9 C10 1.470(13)
C10 C15 1.417(13)
C10 C11 1.427(13)
C11 C12 1.345(14)
C12 C13 1.431(15)
C13 C14 1.384(13)
C14 C15 1.414(12)
C15 C16 1.444(12)
C16 C30 1.476(12)
C17 C30 1.371(13)
C17 C18 1.427(12)
C18 C19 1.398(13)
C18 C23 1.425(13)
C19 C20 1.363(12)
C20 C21 1.442(13)
C21 C22 1.348(13)
C22 C23 1.416(13)
C23 C24 1.456(13)
C24 C25 1.423(13)
C24 C29 1.427(13)
C25 C26 1.341(15)
C26 C27 1.404(14)
C27 C28 1.367(14)
C28 C29 1.426(13)
C29 C30 1.443(13)
C31 C44 1.344(13)
C31 C32 1.439(13)
C32 C33 1.417(14)
C32 C37 1.421(13)
C33 C34 1.345(13)
C34 C35 1.429(15)
C35 C36 1.335(15)
C36 C37 1.392(14)
C37 C38 1.472(14)
C38 C39 1.391(13)
C38 C43 1.425(13)
C39 C40 1.378(14)
C40 C41 1.395(14)
C41 C42 1.371(14)
C42 C43 1.404(14)
C43 C44 1.465(13)
C44 C58 1.487(13)
C45 C58 1.371(13)
C45 C46 1.418(13)
C46 C47 1.360(13)
C46 C51 1.433(13)
C47 C48 1.375(13)
C48 C49 1.392(13)
C49 C50 1.388(13)
C50 C51 1.413(13)
C51 C52 1.459(13)
C52 C53 1.418(13)
C52 C57 1.423(13)
C53 C54 1.367(13)
C54 C55 1.367(13)
C55 C56 1.391(13)
C56 C57 1.421(14)
C57 C58 1.452(13)
Cl3 C100 1.631(15)
Cl4 C100 1.760(15)
Cl5 C100 1.746(15)
Cl6 C101 1.702(5)
Cl7 C101 1.762(6)
Cl8 C101 1.717(6)
O79 C78 1.5783
O79 C75 1.6524
C75 C76 1.5292
C76 C77 1.3763
C77 C78 1.3066
O89 C88 1.4428
O89 C85 1.4570
C85 C86 1.5103
C86 C87 1.4212
C87 C88 1.5460
O99 C98 1.3885
O99 C95 1.4158
C95 C96 1.5150
C96 C97 1.5141
C97 C98 1.5463
